data_7212330
loop_
_publ_author_name
'De Montigny, Frederic'
'Bast, Radovan'
'Gomes, Andre Severo Pereira'
'Pilet, Guillaume'
'Vanthuyne, Nicolas'
'Roussel, Christian'
'Guy, Laure'
'Schwerdtfeger, Peter'
'Saue, Trond'
'Crassous, Jeanne'

_publ_section_title
;
 Chiral oxorhenium(V) complexes as candidates for the experimental
 observation of molecular parity violation: a structural, synthetic and
 theoretical study.
;
_journal_issue 31
_journal_name_full 'Physical chemistry chemical physics : PCCP'
_journal_page_first 8792
_journal_page_last 8803
_journal_paper_doi 10.1039/b925050f
_journal_volume 12
_journal_year 2010
_chemical_absolute_configuration ad
_chemical_formula_moiety 'C8 H17 O1 Re1 S4'
_chemical_formula_sum 'C8 H17 O Re S4'
_chemical_formula_weight 443.69
_space_group_IT_number 19
_symmetry_cell_setting orthorhombic
_symmetry_space_group_name_Hall 'P 2ac 2ab'
_symmetry_space_group_name_H-M 'P 21 21 21'
_atom_sites_solution_hydrogens geom
_atom_sites_solution_primary direct
_audit_creation_date 06-11-15
_audit_creation_method CRYSTALS_ver_12.84
_cell_angle_alpha 90
_cell_angle_beta 90
_cell_angle_gamma 90
_cell_formula_units_Z 4
_cell_length_a 8.1147(3)
_cell_length_b 10.5897(4)
_cell_length_c 16.4388(5)
_cell_measurement_reflns_used 1941
_cell_measurement_temperature 293
_cell_measurement_theta_max 28
_cell_measurement_theta_min 0
_cell_volume 1412.62(9)
_computing_cell_refinement 'DENZO/SCALEPACK (Otwinowski & Minor, 1997)'
_computing_data_collection 'COLLECT (Nonius, 1997-2001).'
_computing_data_reduction 'DENZO/SCALEPACK (Otwinowski & Minor, 1997)'
_computing_molecular_graphics 'CAMERON (Watkin et al., 1996)'
_computing_publication_material 'CRYSTALS (Betteridge et al., 2003)'
_computing_structure_refinement 'CRYSTALS (Betteridge et al., 2003)'
_computing_structure_solution 'SIR97 (Altomare et al., 1999)'
_diffrn_ambient_temperature 293
_diffrn_measured_fraction_theta_full 0.999
_diffrn_measured_fraction_theta_max 0.999
_diffrn_measurement_device_type 'Nonius KappaCCD'
_diffrn_measurement_method \w/2\q
_diffrn_radiation_monochromator graphite
_diffrn_radiation_type 'Mo K\a'
_diffrn_radiation_wavelength 0.71073
_diffrn_reflns_av_R_equivalents 0.05
_diffrn_reflns_limit_h_max 10
_diffrn_reflns_limit_h_min -10
_diffrn_reflns_limit_k_max 13
_diffrn_reflns_limit_k_min -13
_diffrn_reflns_limit_l_max 21
_diffrn_reflns_limit_l_min -21
_diffrn_reflns_number 3381
_diffrn_reflns_theta_full 27.870
_diffrn_reflns_theta_max 27.870
_diffrn_reflns_theta_min 2.288
_diffrn_standards_number 0
_exptl_absorpt_coefficient_mu 9.164
_exptl_absorpt_correction_T_max 0.7458
_exptl_absorpt_correction_T_min 0.5666
_exptl_absorpt_correction_type analytical
_exptl_absorpt_process_details
;
Analytical Absorption (De Meulenaer & Tompa, 1965)
;
_exptl_crystal_colour red
_exptl_crystal_density_diffrn 2.086
_exptl_crystal_description needle
_exptl_crystal_F_000 848
_exptl_crystal_size_max 0.15
_exptl_crystal_size_mid 0.06
_exptl_crystal_size_min 0.03
_refine_diff_density_max 1.42
_refine_diff_density_min -0.85
_refine_ls_abs_structure_details 'Flack (1983), 1418 Friedel-pairs'
_refine_ls_abs_structure_Flack 0.008(14)
_refine_ls_extinction_method None
_refine_ls_goodness_of_fit_ref 1.0960
_refine_ls_hydrogen_treatment noref
_refine_ls_matrix_type full
_refine_ls_number_parameters 128
_refine_ls_number_reflns 2400
_refine_ls_number_restraints 0
_refine_ls_R_factor_all 0.0555
_refine_ls_R_factor_gt 0.0325
_refine_ls_shift/su_max 0.000333
_refine_ls_structure_factor_coef F
_refine_ls_weighting_details
;
Method, part 1, Chebychev polynomial, (Watkin, 1994, Prince, 1982)
[weight] = 1.0/[A~0~*T~0~(x)+A~1~*T~1~(x) ... +A~n-1~]*T~n-1~(x)]
where A~i~ are the Chebychev coefficients listed below and x= Fcalc/Fmax
Method = Robust Weighting (Prince, 1982)
W = [weight] * [1-(deltaF/6*sigmaF)^2^]^2^
A~i~ are:
0.214 -0.374E-01 0.326E-01
;
_refine_ls_weighting_scheme calc
_refine_ls_wR_factor_all 0.0469
_refine_ls_wR_factor_gt 0.0290
_refine_ls_wR_factor_ref 0.0290
_reflns_limit_h_max 10
_reflns_limit_h_min -10
_reflns_limit_k_max 13
_reflns_limit_k_min 0
_reflns_limit_l_max 21
_reflns_limit_l_min 0
_reflns_number_gt 2400
_reflns_number_total 3358
_reflns_threshold_expression I>3.0\s(I)
_oxford_diffrn_Wilson_B_factor 0.00
_oxford_diffrn_Wilson_scale 0.00
_oxford_refine_ls_scale 0.12402(14)
_oxford_structure_analysis_title 'import in P 21 21 21'
_cod_data_source_file b925050f.txt
_cod_data_source_block CRYSTALS_cif
_cod_depositor_comments
;
The following automatic conversions were performed:

'_symmetry_cell_setting' value 'Orthorhombic' changed to
'orthorhombic' according to
/home/saulius/struct/CIF-dictionaries/cif_core.dic dictionary named
'cif_core.dic' version 2.4.2 from 2011-04-26.

Automatic conversion script
Id: cif_fix_values 1891 2012-01-12 08:04:46Z andrius 
;
_cod_original_sg_symbol_H-M 'P 21 21 21 '
_cod_original_formula_sum 'C8 H17 O1 Re1 S4'
_cod_database_code 7212330

loop_
_symmetry_equiv_pos_as_xyz
x,y,z
x+1/2,-y+1/2,-z
-x,y+1/2,-z+1/2
-x+1/2,-y,z+1/2

loop_
_atom_site_label
_atom_site_type_symbol
_atom_site_fract_x
_atom_site_fract_y
_atom_site_fract_z
_atom_site_U_iso_or_equiv
_atom_site_occupancy
_atom_site_adp_type
Re1 Re 0.31039(4) 0.07384(3) 0.13947(2) 0.0465 1.0000 Uani
S1 S 0.1299(3) -0.0200(3) 0.04932(18) 0.0652 1.0000 Uani
S2 S 0.4848(3) 0.2391(3) 0.18684(16) 0.0591 1.0000 Uani
S3 S 0.1102(2) 0.2257(2) 0.14111(18) 0.0534 1.0000 Uani
S4 S 0.5165(3) 0.0435(3) 0.04690(18) 0.0756 1.0000 Uani
O1 O 0.3122(10) -0.0216(6) 0.2217(4) 0.0652 1.0000 Uani
C1 C 0.271(2) -0.2578(12) 0.0445(12) 0.1266 1.0000 Uani
C2 C 0.2284(16) -0.1484(13) -0.0081(8) 0.0905 1.0000 Uani
C3 C 0.6933(15) 0.1379(11) 0.0794(7) 0.0758 1.0000 Uani
C4 C 0.6414(12) 0.2659(11) 0.1105(7) 0.0723 1.0000 Uani
C5 C 0.3620(12) 0.3814(9) 0.1831(6) 0.0641 1.0000 Uani
C6 C 0.1870(15) 0.3556(8) 0.2067(5) 0.0567 1.0000 Uani
C7 C 0.0786(15) 0.4711(11) 0.1907(7) 0.0790 1.0000 Uani
C8 C 0.177(2) 0.3122(11) 0.2974(6) 0.0908 1.0000 Uani
H131 H 0.3244 -0.3281 0.0131 0.1390 1.0000 Uiso
H132 H 0.3461 -0.2316 0.0899 0.1390 1.0000 Uiso
H133 H 0.1658 -0.2926 0.0698 0.1390 1.0000 Uiso
H91 H 0.3352 -0.1137 -0.0351 0.0985 1.0000 Uiso
H92 H 0.1549 -0.1748 -0.0552 0.0985 1.0000 Uiso
H81 H 0.7562 0.0923 0.1237 0.0923 1.0000 Uiso
H82 H 0.7729 0.1486 0.0316 0.0923 1.0000 Uiso
H121 H 0.7397 0.3120 0.1338 0.0880 1.0000 Uiso
H122 H 0.5977 0.3174 0.0635 0.0880 1.0000 Uiso
H151 H 0.0638 0.2904 0.3139 0.1189 1.0000 Uiso
H152 H 0.2240 0.3780 0.3347 0.1189 1.0000 Uiso
H153 H 0.2493 0.2321 0.3051 0.1189 1.0000 Uiso
H141 H 0.1126 0.5441 0.2252 0.0955 1.0000 Uiso
H142 H -0.0416 0.4503 0.2047 0.0955 1.0000 Uiso
H143 H 0.0818 0.4960 0.1320 0.0955 1.0000 Uiso
H101 H 0.4109 0.4498 0.2197 0.0811 1.0000 Uiso
H102 H 0.3649 0.4196 0.1250 0.0811 1.0000 Uiso

loop_
_atom_site_aniso_label
_atom_site_aniso_U_11
_atom_site_aniso_U_22
_atom_site_aniso_U_33
_atom_site_aniso_U_23
_atom_site_aniso_U_13
_atom_site_aniso_U_12
Re1 0.04053(13) 0.04923(16) 0.04960(15) 0.00480(19) 0.00078(18) -0.00066(18)
S1 0.0567(14) 0.0668(16) 0.0721(16) -0.0150(13) 0.0021(12) -0.0123(12)
S2 0.0474(13) 0.0643(16) 0.0656(15) 0.0015(12) -0.0119(11) -0.0062(12)
S3 0.0405(10) 0.0567(13) 0.0630(13) -0.0064(14) -0.0018(12) 0.0003(9)
S4 0.0558(14) 0.088(2) 0.0832(18) -0.0184(16) 0.0214(13) -0.0049(14)
O1 0.069(4) 0.066(4) 0.061(4) 0.025(3) -0.005(4) -0.002(4)
C1 0.121(14) 0.050(7) 0.209(18) -0.026(9) 0.006(12) 0.007(8)
C2 0.083(9) 0.094(9) 0.095(9) -0.052(7) 0.020(7) -0.016(7)
C3 0.047(5) 0.090(7) 0.090(7) 0.008(6) 0.012(7) -0.009(6)
C4 0.051(6) 0.074(7) 0.092(8) 0.012(6) 0.001(5) -0.012(5)
C5 0.068(7) 0.053(6) 0.072(6) -0.012(5) -0.019(5) 0.006(5)
C6 0.061(5) 0.048(5) 0.061(5) -0.009(4) -0.008(6) -0.001(6)
C7 0.088(8) 0.063(7) 0.086(8) -0.010(6) 0.005(6) 0.018(6)
C8 0.128(11) 0.085(8) 0.059(6) -0.014(6) 0.008(8) 0.007(9)

loop_
_atom_type_symbol
_atom_type_scat_dispersion_real
_atom_type_scat_dispersion_imag
_atom_type_scat_Cromer_Mann_a1
_atom_type_scat_Cromer_Mann_b1
_atom_type_scat_Cromer_Mann_a2
_atom_type_scat_Cromer_Mann_b2
_atom_type_scat_Cromer_Mann_a3
_atom_type_scat_Cromer_Mann_b3
_atom_type_scat_Cromer_Mann_a4
_atom_type_scat_Cromer_Mann_b4
_atom_type_scat_Cromer_Mann_c
_atom_type_scat_source
C 0.0033 0.0016 2.3100 20.8439 1.0200 10.2075 1.5886 0.5687 0.8650 51.6512 0.2156 'International Tables Vol C 4.2.6.8 and 6.1.1.4'
H 0.0000 0.0000 0.4930 10.5109 0.3229 26.1257 0.1402 3.1424 0.0408 57.7998 0.0030 'International Tables Vol C 4.2.6.8 and 6.1.1.4'
O 0.0106 0.0060 3.0485 13.2771 2.2868 5.7011 1.5463 0.3239 0.8670 32.9089 0.2508 'International Tables Vol C 4.2.6.8 and 6.1.1.4'
S 0.1246 0.1234 6.9053 1.4679 5.2034 22.2151 1.4379 0.2536 1.5863 56.1720 0.8669 'International Tables Vol C 4.2.6.8 and 6.1.1.4'
Re -1.0185 7.2310 28.7621 1.6719 15.7189 9.0923 14.5564 0.3505 5.4417 52.0861 10.4720 'International Tables Vol C 4.2.6.8 and 6.1.1.4'

loop_
_geom_angle_atom_site_label_1
_geom_angle_atom_site_label_2
_geom_angle_atom_site_label_3
_geom_angle
_geom_angle_publ_flag
S1 Re1 S2 154.57(10) yes
S1 Re1 S3 81.92(10) yes
S2 Re1 S3 84.34(8) yes
S1 Re1 S4 88.64(10) yes
S2 Re1 S4 83.46(10) yes
S3 Re1 S4 128.85(11) yes
S1 Re1 O1 105.2(3) yes
S2 Re1 O1 100.0(2) yes
S3 Re1 O1 114.7(3) yes
S4 Re1 O1 116.3(3) yes
Re1 S1 C2 111.8(4) yes
Re1 S2 C4 107.8(4) yes
Re1 S2 C5 105.9(3) yes
C4 S2 C5 103.5(5) yes
Re1 S3 C6 106.9(4) yes
Re1 S4 C3 107.6(4) yes
C2 C1 H131 112.3 no
C2 C1 H132 111.0 no
H131 C1 H132 108.8 no
C2 C1 H133 109.1 no
H131 C1 H133 107.7 no
H132 C1 H133 107.9 no
S1 C2 C1 112.3(9) yes
S1 C2 H91 108.7 no
C1 C2 H91 109.3 no
S1 C2 H92 109.9 no
C1 C2 H92 111.4 no
H91 C2 H92 105.0 no
S4 C3 C4 111.8(8) yes
S4 C3 H81 110.2 no
C4 C3 H81 109.0 no
S4 C3 H82 109.3 no
C4 C3 H82 109.7 no
H81 C3 H82 106.7 no
C3 C4 S2 106.9(7) yes
C3 C4 H121 110.0 no
S2 C4 H121 111.6 no
C3 C4 H122 108.9 no
S2 C4 H122 111.6 no
H121 C4 H122 107.8 no
S2 C5 C6 111.2(7) yes
S2 C5 H101 110.9 no
C6 C5 H101 110.1 no
S2 C5 H102 110.1 no
C6 C5 H102 109.3 no
H101 C5 H102 105.0 no
S3 C6 C5 107.6(7) yes
S3 C6 C7 107.4(7) yes
C5 C6 C7 110.8(9) yes
S3 C6 C8 108.6(7) yes
C5 C6 C8 110.6(10) yes
C7 C6 C8 111.6(9) yes
C6 C7 H141 111.3 no
C6 C7 H142 109.7 no
H141 C7 H142 107.6 no
C6 C7 H143 111.2 no
H141 C7 H143 109.6 no
H142 C7 H143 107.3 no
C6 C8 H151 112.5 no
C6 C8 H152 111.0 no
H151 C8 H152 110.6 no
C6 C8 H153 109.0 no
H151 C8 H153 107.6 no
H152 C8 H153 105.9 no

loop_
_geom_bond_atom_site_label_1
_geom_bond_atom_site_label_2
_geom_bond_distance
_geom_bond_publ_flag
Re1 S1 2.308(3) yes
Re1 S2 2.382(3) yes
Re1 S3 2.286(2) yes
Re1 S4 2.284(3) yes
Re1 O1 1.687(5) yes
S1 C2 1.838(12) yes
S2 C4 1.808(10) yes
S2 C5 1.808(10) yes
S3 C6 1.856(9) yes
S4 C3 1.829(12) yes
C1 C2 1.486(19) yes
C1 H131 1.005 no
C1 H132 1.003 no
C1 H133 1.017 no
C2 H91 1.041 no
C2 H92 1.017 no
C3 C4 1.508(15) yes
C3 H81 1.012 no
C3 H82 1.024 no
C4 H121 1.010 no
C4 H122 1.011 no
C5 C6 1.498(15) yes
C5 H101 1.021 no
C5 H102 1.037 no
C6 C7 1.529(14) yes
C6 C8 1.562(14) yes
C7 H141 0.997 no
C7 H142 1.026 no
C7 H143 1.001 no
C8 H151 0.982 no
C8 H152 1.005 no
C8 H153 1.041 no
